data_4518370
loop_
_publ_author_name
'Wu, Hongwei'
'Baryshnikov, Glib V.'
'Kuklin, Artem'
'Minaev, Boris F.'
'Wu, Bin'
'Gu, Long'
'Zhu, Liangliang'
'\%Agren, Hans'
'Zhao, Yanli'

_publ_section_title
;
 Multidimensional Structure Conformation of Persulfurated Benzene for
 Highly Efficient Phosphorescence.
;
_journal_name_full 'ACS applied materials &amp; interfaces'
_journal_paper_doi 10.1021/acsami.0c16338
_journal_year 2020
_chemical_formula_sum 'C50 H46 O0.5 S12'
_chemical_formula_weight 1039.59
_space_group_crystal_system monoclinic
_space_group_IT_number 15
_space_group_name_Hall '-C 2yc'
_space_group_name_H-M_alt 'C 1 2/c 1'
_atom_sites_solution_hydrogens geom
_atom_sites_solution_primary dual
_cell_angle_alpha 90
_cell_angle_beta 123.2993(9)
_cell_angle_gamma 90
_cell_formula_units_Z 8
_cell_length_a 41.7872(14)
_cell_length_b 9.6290(2)
_cell_length_c 29.3045(10)
_cell_measurement_reflns_used 8182
_cell_measurement_temperature 100.(2)
_cell_measurement_theta_max 27.4981
_cell_measurement_theta_min 2.2299
_cell_volume 9855.3(5)
_computing_cell_refinement 'SAINT V8.38A (Bruker AXS Inc., 2017)'
_computing_data_collection 'APEX3 (Bruker AXS Inc., 2017)'
_computing_data_reduction 'SAINT V8.38A (Bruker AXS Inc., 2017)'
_computing_publication_material 'APEX3 (Bruker AXS Inc., 2017)'
_computing_structure_refinement 'SHELXL-2016/6 (Sheldrick, 2016)'
_computing_structure_solution 'XT, VERSION 2014/5'
_diffrn_ambient_temperature 100.(2)
_diffrn_detector_area_resol_mean 7.4074
_diffrn_measured_fraction_theta_full 0.999
_diffrn_measured_fraction_theta_max 0.999
_diffrn_measurement_device_type 'Photon II CPADs detector'
_diffrn_measurement_method 'phi and omega scans'
_diffrn_radiation_monochromator 'Multilayer Mirror'
_diffrn_radiation_type MoK\a
_diffrn_radiation_wavelength 0.71073
_diffrn_reflns_av_R_equivalents 0.1166
_diffrn_reflns_av_unetI/netI 0.0870
_diffrn_reflns_limit_h_max 54
_diffrn_reflns_limit_h_min -54
_diffrn_reflns_limit_k_max 12
_diffrn_reflns_limit_k_min -8
_diffrn_reflns_limit_l_max 38
_diffrn_reflns_limit_l_min -38
_diffrn_reflns_number 62797
_diffrn_reflns_theta_full 27.88
_diffrn_reflns_theta_max 27.88
_diffrn_reflns_theta_min 2.23
_diffrn_source 'Incoatec microfocus source'
_diffrn_source_type 'Bruker D8 Quest'
_exptl_absorpt_coefficient_mu 0.569
_exptl_absorpt_correction_T_max 0.97
_exptl_absorpt_correction_T_min 0.73
_exptl_absorpt_correction_type multi-scan
_exptl_absorpt_process_details
;
SADABS-2016/2 - Bruker AXS area detector scaling and absorption correction
;
_exptl_crystal_colour yellow
_exptl_crystal_density_diffrn 1.401
_exptl_crystal_density_method 'not measured'
_exptl_crystal_description plate
_exptl_crystal_F_000 4336
_exptl_crystal_size_max 0.320
_exptl_crystal_size_mid 0.300
_exptl_crystal_size_min 0.060
_refine_diff_density_max 0.938
_refine_diff_density_min -1.264
_refine_ls_extinction_method none
_refine_ls_goodness_of_fit_ref 1.020
_refine_ls_hydrogen_treatment constr
_refine_ls_matrix_type full
_refine_ls_number_parameters 603
_refine_ls_number_reflns 11757
_refine_ls_number_restraints 66
_refine_ls_restrained_S_all 1.019
_refine_ls_R_factor_all 0.1177
_refine_ls_R_factor_gt 0.0694
_refine_ls_shift/su_max 0.001
_refine_ls_shift/su_mean 0.000
_refine_ls_structure_factor_coef Fsqd
_refine_ls_weighting_details 'w=1/[\s^2^(Fo^2^)+(0.0865P)^2^+28.7535P] where P=(Fo^2^+2Fc^2^)/3'
_refine_ls_weighting_scheme calc
_refine_ls_wR_factor_gt 0.1646
_refine_ls_wR_factor_ref 0.1983
_reflns_number_gt 7564
_reflns_number_total 11757
_reflns_threshold_expression 'I > 2\s(I)'
_cod_data_source_file am0c16338_si_014.cif
_cod_data_source_block zhao200m
_cod_depositor_comments
;
The following automatic conversions were performed:

data item '_exptl_absorpt_correction_type' value 'Multi-Scan' was
changed to 'multi-scan' in accordance with the
/home/data/users/saulius/crontab/automatic-downloads/rss-feeds/ACS/lib/dictionaries/cif_core.dic
dictionary named 'cif_core.dic' version 2.4.2 last updated on
2011-04-26.

Automatic conversion script
Id: cif_fix_values 7556 2019-12-06 15:28:31Z antanas 
;
_cod_original_formula_sum 'C50 H46 O0.50 S12'
_cod_database_code 4518370

loop_
_space_group_symop_operation_xyz
'x, y, z'
'-x, y, -z+1/2'
'x+1/2, y+1/2, z'
'-x+1/2, y+1/2, -z+1/2'
'-x, -y, -z'
'x, -y, z-1/2'
'-x+1/2, -y+1/2, -z'
'x+1/2, -y+1/2, z-1/2'

loop_
_atom_site_type_symbol
_atom_site_label
_atom_site_fract_x
_atom_site_fract_y
_atom_site_fract_z
_atom_site_U_iso_or_equiv
_atom_site_adp_type
_atom_site_calc_flag
_atom_site_refinement_flags_adp
_atom_site_refinement_flags_occupancy
_atom_site_refinement_flags_posn
_atom_site_occupancy
_atom_site_disorder_assembly
_atom_site_disorder_group
C C1 0.64686(11) 0.6442(4) 0.58306(15) 0.0242(8) Uani d . . . 1.0 . .
C C2 0.66885(11) 0.5618(4) 0.57096(15) 0.0253(8) Uani d . . . 1.0 . .
C C3 0.68563(11) 0.6198(4) 0.54486(16) 0.0292(9) Uani d . . . 1.0 . .
C C4 0.68107(11) 0.7619(4) 0.53187(15) 0.0282(9) Uani d . . . 1.0 . .
C C5 0.66089(11) 0.8458(4) 0.54664(15) 0.0261(8) Uani d . . . 1.0 . .
C C6 0.64582(11) 0.7891(4) 0.57512(16) 0.0255(8) Uani d . . . 1.0 . .
C C7 0.57248(11) 0.6046(4) 0.54473(16) 0.0257(8) Uani d . . . 1.0 . .
C C8 0.56308(11) 0.5640(4) 0.49319(16) 0.0293(9) Uani d . . . 1.0 . .
H H8 0.581418 0.516742 0.489316 0.035 Uiso calc U . R 1.0 . .
C C9 0.52717(12) 0.5920(4) 0.44769(17) 0.0331(9) Uani d . . . 1.0 . .
H H9 0.521231 0.565778 0.412605 0.04 Uiso calc U . R 1.0 . .
C C10 0.49973(12) 0.6579(4) 0.45247(18) 0.0313(9) Uani d . . . 1.0 . .
C C11 0.42842(14) 0.7812(6) 0.4122(3) 0.0618(16) Uani d . . . 1.0 . .
H H11A 0.42539 0.723924 0.437279 0.093 Uiso calc U . R 1.0 . .
H H11B 0.40314 0.80481 0.380202 0.093 Uiso calc U . R 1.0 . .
H H11C 0.442196 0.8666 0.43086 0.093 Uiso calc U . R 1.0 . .
C C12 0.50887(12) 0.6971(5) 0.50372(19) 0.0377(10) Uani d . . . 1.0 . .
H H12 0.490276 0.741722 0.507717 0.045 Uiso calc U . R 1.0 . .
C C13 0.54527(13) 0.6710(5) 0.54935(19) 0.0370(10) Uani d . . . 1.0 . .
H H13 0.551454 0.699593 0.584333 0.044 Uiso calc U . R 1.0 . .
C C14 0.68908(11) 0.3618(4) 0.65154(16) 0.0253(8) Uani d . . . 1.0 . .
C C15 0.71078(11) 0.4606(4) 0.69177(15) 0.0242(8) Uani d . . . 1.0 . .
H H15 0.715817 0.548033 0.681912 0.029 Uiso calc U . R 1.0 . .
C C16 0.72504(11) 0.4321(4) 0.74603(15) 0.0246(8) Uani d . . . 1.0 . .
H H16 0.739447 0.500752 0.773043 0.029 Uiso calc U . R 1.0 . .
C C17 0.71844(10) 0.3032(4) 0.76145(15) 0.0225(8) Uani d . . . 1.0 . .
C C18 0.69710(11) 0.2042(4) 0.72135(16) 0.0273(8) Uani d . . . 1.0 . .
H H18 0.692521 0.116103 0.731275 0.033 Uiso calc U . R 1.0 . .
C C19 0.68246(12) 0.2334(4) 0.66697(16) 0.0288(9) Uani d . . . 1.0 . .
H H19 0.667758 0.165216 0.639908 0.035 Uiso calc U . R 1.0 . .
C C20 0.71669(13) 0.1201(4) 0.83412(18) 0.0359(10) Uani d . . . 1.0 . .
H H20A 0.688912 0.12765 0.808317 0.054 Uiso calc U . R 1.0 . .
H H20B 0.722522 0.106668 0.8711 0.054 Uiso calc U . R 1.0 . .
H H20C 0.726289 0.04066 0.824131 0.054 Uiso calc U . R 1.0 . .
C C21 0.67288(13) 0.4142(4) 0.47246(17) 0.0334(9) Uani d . . . 1.0 . .
C C22 0.63723(14) 0.4693(5) 0.43648(18) 0.0407(11) Uani d . . . 1.0 . .
H H22 0.631268 0.560277 0.442119 0.049 Uiso calc U . R 1.0 . .
C C23 0.60998(15) 0.3920(6) 0.3920(2) 0.0508(13) Uani d . . . 1.0 . .
H H23 0.58528 0.429195 0.366659 0.061 Uiso calc U . R 1.0 . .
C C24 0.61993(17) 0.2548(5) 0.3850(2) 0.0503(14) Uani d . . . 1.0 . .
C C25 0.5525(3) 0.2429(9) 0.2989(3) 0.112(3) Uani d . . . 1.0 . .
H H25A 0.54814 0.283773 0.325642 0.135 Uiso calc U . R 1.0 . .
H H25B 0.530101 0.188046 0.272396 0.135 Uiso calc U . R 1.0 . .
H H25C 0.556722 0.317029 0.279841 0.135 Uiso calc U . R 1.0 . .
C C26 0.65515(17) 0.2018(5) 0.4213(2) 0.0489(13) Uani d . . . 1.0 . .
H H26 0.661446 0.11061 0.416367 0.059 Uiso calc U . R 1.0 . .
C C27 0.68144(16) 0.2790(5) 0.4648(2) 0.0425(11) Uani d . . . 1.0 . .
H H27 0.705939 0.240763 0.490367 0.051 Uiso calc U . R 1.0 . .
C C28 0.67428(13) 0.7778(5) 0.43256(17) 0.0353(10) Uani d . . . 1.0 . .
C C29 0.63706(14) 0.8250(5) 0.39922(18) 0.0410(11) Uani d . . . 1.0 . .
H H29 0.626919 0.887259 0.413323 0.049 Uiso calc U . R 1.0 . .
C C30 0.61460(14) 0.7821(5) 0.34562(19) 0.0456(12) Uani d . . . 1.0 . .
H H30 0.588997 0.814563 0.323116 0.055 Uiso calc U . R 1.0 . .
C C31 0.62921(13) 0.6906(5) 0.32391(18) 0.0402(11) Uani d . . . 1.0 . .
C C32 0.66613(13) 0.6423(5) 0.35761(18) 0.0388(10) Uani d . . . 1.0 . .
H H32 0.676156 0.578343 0.343847 0.047 Uiso calc U . R 1.0 . .
C C33 0.68893(13) 0.6864(5) 0.41182(18) 0.0415(11) Uani d . . . 1.0 . .
H H33 0.714508 0.653801 0.434537 0.05 Uiso calc U . R 1.0 . .
C C34 0.62634(15) 0.5361(6) 0.2417(2) 0.0548(14) Uani d . . . 1.0 . .
H H34A 0.648971 0.586358 0.248528 0.082 Uiso calc U . R 1.0 . .
H H34B 0.611081 0.505319 0.20357 0.082 Uiso calc U . R 1.0 . .
H H34C 0.634442 0.455141 0.26585 0.082 Uiso calc U . R 1.0 . .
C C35 0.60486(11) 1.0421(4) 0.48449(16) 0.0264(8) Uani d . . . 1.0 . .
C C36 0.59112(12) 1.1767(4) 0.47146(18) 0.0360(10) Uani d . . . 1.0 . .
H H36 0.60819 1.252063 0.489674 0.043 Uiso calc U . R 1.0 . .
C C37 0.55314(13) 1.2033(5) 0.4325(2) 0.0441(12) Uani d . . . 1.0 . .
H H37 0.544525 1.296638 0.423474 0.053 Uiso calc U . R 1.0 . .
C C38 0.52729(12) 1.0951(5) 0.40638(18) 0.0358(10) Uani d . . . 1.0 . .
C C39 0.4736(2) 1.3034(8) 0.3398(4) 0.052(2) Uani d . P . 0.649(10) A 1
H H39A 0.482048 1.357893 0.372833 0.078 Uiso calc U P R 0.649(10) A 1
H H39B 0.446708 1.324317 0.312203 0.078 Uiso calc U P R 0.649(10) A 1
H H39C 0.489342 1.327036 0.325591 0.078 Uiso calc U P R 0.649(10) A 1
C C39A 0.4639(4) 0.9898(14) 0.3141(5) 0.045(4) Uani d . P . 0.351(10) A 2
H H39D 0.480538 0.978537 0.300508 0.067 Uiso calc U P R 0.351(10) A 2
H H39E 0.437513 1.006205 0.28326 0.067 Uiso calc U P R 0.351(10) A 2
H H39F 0.464747 0.905453 0.333438 0.067 Uiso calc U P R 0.351(10) A 2
C C40 0.54093(13) 0.9607(5) 0.42092(18) 0.0400(11) Uani d . . . 1.0 . .
H H40 0.523633 0.885094 0.40449 0.048 Uiso calc U . R 1.0 . .
C C41 0.57920(13) 0.9345(4) 0.45885(18) 0.0403(11) Uani d . . . 1.0 . .
H H41 0.587972 0.8413 0.467404 0.048 Uiso calc U . R 1.0 . .
C C42 0.64402(12) 0.8598(4) 0.66543(17) 0.0290(9) Uani d . . . 1.0 . .
C C43 0.68131(11) 0.8146(4) 0.69967(16) 0.0259(8) Uani d . . . 1.0 . .
H H43 0.696927 0.80394 0.685586 0.031 Uiso calc U . R 1.0 . .
C C44 0.69642(12) 0.7845(4) 0.75399(17) 0.0302(9) Uani d . . . 1.0 . .
H H44 0.721981 0.751697 0.776588 0.036 Uiso calc U . R 1.0 . .
C C45 0.67412(13) 0.8024(5) 0.77557(18) 0.0373(10) Uani d . . . 1.0 . .
C C46 0.63692(15) 0.8523(5) 0.7413(2) 0.0477(12) Uani d . . . 1.0 . .
H H46 0.621655 0.867269 0.755707 0.057 Uiso calc U . R 1.0 . .
C C47 0.62181(13) 0.8802(5) 0.6873(2) 0.0410(11) Uani d . . . 1.0 . .
H H47 0.596286 0.913337 0.664732 0.049 Uiso calc U . R 1.0 . .
C C48 0.73417(16) 0.6789(6) 0.8712(2) 0.0523(13) Uani d . . . 1.0 . .
H H48A 0.730984 0.600254 0.847809 0.078 Uiso calc U . R 1.0 . .
H H48B 0.743298 0.645212 0.907934 0.078 Uiso calc U . R 1.0 . .
H H48C 0.752872 0.744161 0.873061 0.078 Uiso calc U . R 1.0 . .
O O1 0.5066(6) 0.8368(17) 0.2757(7) 0.148(5) Uani d U P D 0.5 B -1
C C49 0.4996(10) 0.780(3) 0.2201(13) 0.136(5) Uani d U P D 0.5 B -1
H H49A 0.477854 0.828097 0.18843 0.163 Uiso calc U P R 0.5 B -1
H H49B 0.522732 0.79187 0.219092 0.163 Uiso calc U P R 0.5 B -1
C C50 0.4911(9) 0.6341(19) 0.2199(9) 0.130(5) Uani d U P D 0.5 B -1
H H50A 0.498981 0.580255 0.198815 0.157 Uiso calc U P R 0.5 B -1
H H50B 0.463335 0.620646 0.202971 0.157 Uiso calc U P R 0.5 B -1
C C51 0.5124(9) 0.589(2) 0.2762(8) 0.129(5) Uani d U P D 0.5 B -1
H H51A 0.499509 0.507229 0.27998 0.155 Uiso calc U P R 0.5 B -1
H H51B 0.538501 0.560383 0.287482 0.155 Uiso calc U P R 0.5 B -1
C C52 0.5145(7) 0.698(2) 0.3104(8) 0.128(5) Uani d U P D 0.5 B -1
H H52A 0.540154 0.70133 0.344868 0.154 Uiso calc U P R 0.5 B -1
H H52B 0.494978 0.686169 0.319276 0.154 Uiso calc U P R 0.5 B -1
S S1 0.61823(3) 0.56462(10) 0.60378(4) 0.0287(2) Uani d . . . 1.0 . .
S S2 0.45502(3) 0.68655(13) 0.39103(5) 0.0465(3) Uani d . . . 1.0 . .
S S3 0.67324(3) 0.38044(10) 0.58226(4) 0.0345(3) Uani d . . . 1.0 . .
S S4 0.73939(3) 0.27702(10) 0.83192(4) 0.0280(2) Uani d . . . 1.0 . .
S S5 0.71089(3) 0.51224(13) 0.52582(5) 0.0390(3) Uani d . . . 1.0 . .
S S6 0.58832(5) 0.1473(2) 0.32871(7) 0.0745(5) Uani d . . . 1.0 . .
S S7 0.70398(3) 0.83762(13) 0.50124(5) 0.0396(3) Uani d . . . 1.0 . .
S S8 0.59837(4) 0.64735(18) 0.25459(5) 0.0668(5) Uani d . . . 1.0 . .
S S9 0.65519(3) 1.02494(10) 0.52983(4) 0.0332(3) Uani d . . . 1.0 . .
S S10 0.47855(3) 1.12289(13) 0.35603(6) 0.0514(4) Uani d . . . 1.0 . .
S S11 0.62276(3) 0.90335(10) 0.59598(4) 0.0293(2) Uani d . . . 1.0 . .
S S12 0.68919(4) 0.76515(14) 0.84325(5) 0.0520(3) Uani d . . . 1.0 . .

loop_
_atom_site_aniso_label
_atom_site_aniso_U_11
_atom_site_aniso_U_22
_atom_site_aniso_U_33
_atom_site_aniso_U_12
_atom_site_aniso_U_13
_atom_site_aniso_U_23
C1 0.0226(19) 0.0271(19) 0.0173(19) -0.0015(15) 0.0073(16) -0.0006(15)
C2 0.025(2) 0.0256(19) 0.0158(18) -0.0002(15) 0.0051(16) 0.0026(14)
C3 0.024(2) 0.036(2) 0.0184(19) -0.0001(17) 0.0055(17) -0.0051(16)
C4 0.025(2) 0.038(2) 0.0172(19) -0.0075(17) 0.0083(17) -0.0037(16)
C5 0.023(2) 0.0249(18) 0.022(2) -0.0039(15) 0.0069(17) 0.0007(15)
C6 0.023(2) 0.0251(19) 0.025(2) -0.0003(15) 0.0110(17) 0.0009(15)
C7 0.024(2) 0.0241(18) 0.025(2) -0.0053(15) 0.0112(17) -0.0010(15)
C8 0.025(2) 0.031(2) 0.027(2) 0.0030(16) 0.0108(18) -0.0019(17)
C9 0.037(2) 0.031(2) 0.027(2) -0.0026(18) 0.014(2) -0.0018(17)
C10 0.027(2) 0.0242(19) 0.035(2) -0.0024(16) 0.0120(19) 0.0003(17)
C11 0.029(3) 0.046(3) 0.081(4) 0.013(2) 0.012(3) -0.003(3)
C12 0.022(2) 0.044(3) 0.048(3) -0.0016(18) 0.020(2) -0.006(2)
C13 0.034(2) 0.045(2) 0.035(2) -0.006(2) 0.021(2) -0.005(2)
C14 0.024(2) 0.0228(18) 0.023(2) 0.0035(15) 0.0084(17) 0.0023(15)
C15 0.026(2) 0.0182(17) 0.025(2) 0.0007(14) 0.0116(17) -0.0005(14)
C16 0.023(2) 0.0257(18) 0.023(2) -0.0004(15) 0.0117(17) -0.0001(15)
C17 0.0196(18) 0.0226(18) 0.025(2) 0.0017(14) 0.0118(16) 0.0001(15)
C18 0.027(2) 0.0218(18) 0.027(2) 0.0004(15) 0.0105(18) 0.0040(15)
C19 0.030(2) 0.0213(18) 0.026(2) -0.0016(16) 0.0100(18) -0.0039(15)
C20 0.042(3) 0.034(2) 0.033(2) -0.0012(19) 0.022(2) 0.0049(18)
C21 0.049(3) 0.031(2) 0.024(2) -0.0026(19) 0.023(2) -0.0020(17)
C22 0.048(3) 0.042(2) 0.028(2) -0.009(2) 0.019(2) -0.0053(19)
C23 0.043(3) 0.070(4) 0.034(3) -0.017(3) 0.017(2) -0.005(2)
C24 0.069(4) 0.053(3) 0.047(3) -0.030(3) 0.043(3) -0.024(2)
C25 0.126(7) 0.095(6) 0.068(5) 0.022(5) 0.022(5) -0.043(4)
C26 0.070(4) 0.043(3) 0.052(3) -0.008(3) 0.045(3) -0.009(2)
C27 0.068(3) 0.038(2) 0.040(3) 0.004(2) 0.041(3) 0.001(2)
C28 0.036(2) 0.044(2) 0.027(2) -0.010(2) 0.018(2) 0.0002(18)
C29 0.050(3) 0.039(2) 0.032(2) 0.001(2) 0.021(2) -0.0016(19)
C30 0.041(3) 0.052(3) 0.027(2) 0.008(2) 0.008(2) -0.002(2)
C31 0.039(3) 0.051(3) 0.027(2) -0.002(2) 0.016(2) -0.004(2)
C32 0.036(3) 0.055(3) 0.028(2) -0.001(2) 0.019(2) -0.001(2)
C33 0.031(2) 0.067(3) 0.029(2) -0.006(2) 0.018(2) -0.002(2)
C34 0.047(3) 0.079(4) 0.034(3) 0.006(3) 0.020(2) -0.013(3)
C35 0.026(2) 0.0268(19) 0.024(2) -0.0040(16) 0.0124(17) 0.0018(15)
C36 0.028(2) 0.030(2) 0.042(3) -0.0028(17) 0.014(2) -0.0090(19)
C37 0.032(2) 0.031(2) 0.060(3) 0.0069(19) 0.019(2) -0.008(2)
C38 0.027(2) 0.043(2) 0.034(2) 0.0022(19) 0.015(2) -0.0028(19)
C39 0.031(4) 0.056(5) 0.059(6) 0.013(3) 0.019(4) 0.006(4)
C39A 0.027(7) 0.050(8) 0.032(7) 0.003(6) 0.001(6) 0.006(6)
C40 0.033(2) 0.040(2) 0.030(2) -0.0113(19) 0.007(2) 0.0025(19)
C41 0.039(3) 0.028(2) 0.037(3) -0.0024(19) 0.010(2) 0.0091(19)
C42 0.027(2) 0.030(2) 0.031(2) -0.0058(16) 0.0170(19) -0.0067(17)
C43 0.024(2) 0.0286(19) 0.028(2) -0.0076(16) 0.0158(18) -0.0078(16)
C44 0.032(2) 0.031(2) 0.027(2) -0.0042(17) 0.0157(19) -0.0035(16)
C45 0.042(3) 0.045(3) 0.035(2) -0.009(2) 0.027(2) -0.0051(19)
C46 0.046(3) 0.062(3) 0.051(3) -0.006(2) 0.037(3) -0.010(2)
C47 0.033(2) 0.056(3) 0.041(3) -0.002(2) 0.024(2) -0.006(2)
C48 0.067(4) 0.056(3) 0.027(3) -0.011(3) 0.022(3) -0.001(2)
O1 0.150(8) 0.129(10) 0.114(7) 0.025(8) 0.041(8) 0.013(7)
C49 0.124(9) 0.141(11) 0.120(8) 0.044(9) 0.052(8) 0.017(8)
C50 0.107(8) 0.135(11) 0.126(8) 0.041(10) 0.049(8) 0.013(8)
C51 0.104(9) 0.119(10) 0.129(8) 0.036(9) 0.042(7) 0.009(8)
C52 0.114(9) 0.117(10) 0.122(8) 0.031(8) 0.045(8) 0.013(8)
S1 0.0267(5) 0.0293(5) 0.0240(5) -0.0041(4) 0.0101(4) 0.0041(4)
S2 0.0290(6) 0.0446(7) 0.0438(7) 0.0039(5) 0.0061(5) 0.0068(5)
S3 0.0497(7) 0.0233(5) 0.0204(5) 0.0049(4) 0.0129(5) -0.0003(4)
S4 0.0300(5) 0.0302(5) 0.0231(5) 0.0015(4) 0.0141(4) 0.0027(4)
S5 0.0340(6) 0.0519(7) 0.0274(6) 0.0080(5) 0.0144(5) -0.0056(5)
S6 0.0701(11) 0.0891(12) 0.0685(11) -0.0264(9) 0.0408(9) -0.0387(9)
S7 0.0354(6) 0.0554(7) 0.0289(6) -0.0186(5) 0.0181(5) -0.0078(5)
S8 0.0531(9) 0.0944(12) 0.0289(7) 0.0257(8) 0.0071(6) -0.0128(7)
S9 0.0276(5) 0.0272(5) 0.0323(6) -0.0059(4) 0.0084(5) 0.0070(4)
S10 0.0255(6) 0.0429(7) 0.0673(9) 0.0061(5) 0.0137(6) -0.0005(6)
S11 0.0264(5) 0.0255(5) 0.0322(6) 0.0024(4) 0.0136(5) -0.0010(4)
S12 0.0706(9) 0.0614(8) 0.0396(7) -0.0130(7) 0.0402(7) -0.0069(6)

loop_
_atom_type_symbol
_atom_type_description
_atom_type_scat_dispersion_real
_atom_type_scat_dispersion_imag
_atom_type_scat_source
C C 0.0033 0.0016 'International Tables Vol C Tables 4.2.6.8 and 6.1.1.4'
H H 0.0000 0.0000 'International Tables Vol C Tables 4.2.6.8 and 6.1.1.4'
O O 0.0106 0.0060 'International Tables Vol C Tables 4.2.6.8 and 6.1.1.4'
S S 0.1246 0.1234 'International Tables Vol C Tables 4.2.6.8 and 6.1.1.4'

loop_
_geom_angle_atom_site_label_1
_geom_angle_atom_site_label_2
_geom_angle_atom_site_label_3
_geom_angle_site_symmetry_1
_geom_angle_site_symmetry_3
_geom_angle
_geom_angle_publ_flag
C2 C1 C6 . . 118.9(3) ?
C2 C1 S1 . . 119.9(3) ?
C6 C1 S1 . . 121.0(3) ?
C1 C2 C3 . . 120.3(3) ?
C1 C2 S3 . . 121.9(3) ?
C3 C2 S3 . . 117.6(3) ?
C4 C3 C2 . . 120.0(4) ?
C4 C3 S5 . . 119.9(3) ?
C2 C3 S5 . . 120.0(3) ?
C5 C4 C3 . . 119.6(4) ?
C5 C4 S7 . . 120.0(3) ?
C3 C4 S7 . . 120.2(3) ?
C4 C5 C6 . . 120.3(3) ?
C4 C5 S9 . . 119.2(3) ?
C6 C5 S9 . . 120.5(3) ?
C5 C6 C1 . . 120.0(3) ?
C5 C6 S11 . . 118.0(3) ?
C1 C6 S11 . . 121.9(3) ?
C13 C7 C8 . . 118.8(4) ?
C13 C7 S1 . . 120.7(3) ?
C8 C7 S1 . . 120.5(3) ?
C9 C8 C7 . . 120.2(4) ?
C9 C8 H8 . . 119.9 ?
C7 C8 H8 . . 119.9 ?
C8 C9 C10 . . 120.9(4) ?
C8 C9 H9 . . 119.5 ?
C10 C9 H9 . . 119.5 ?
C9 C10 C12 . . 119.0(4) ?
C9 C10 S2 . . 116.1(3) ?
C12 C10 S2 . . 124.9(3) ?
S2 C11 H11A . . 109.5 ?
S2 C11 H11B . . 109.5 ?
H11A C11 H11B . . 109.5 ?
S2 C11 H11C . . 109.5 ?
H11A C11 H11C . . 109.5 ?
H11B C11 H11C . . 109.5 ?
C10 C12 C13 . . 120.0(4) ?
C10 C12 H12 . . 120.0 ?
C13 C12 H12 . . 120.0 ?
C7 C13 C12 . . 121.1(4) ?
C7 C13 H13 . . 119.4 ?
C12 C13 H13 . . 119.4 ?
C15 C14 C19 . . 118.9(4) ?
C15 C14 S3 . . 124.2(3) ?
C19 C14 S3 . . 116.6(3) ?
C16 C15 C14 . . 120.4(3) ?
C16 C15 H15 . . 119.8 ?
C14 C15 H15 . . 119.8 ?
C15 C16 C17 . . 120.7(4) ?
C15 C16 H16 . . 119.7 ?
C17 C16 H16 . . 119.7 ?
C18 C17 C16 . . 118.9(3) ?
C18 C17 S4 . . 124.6(3) ?
C16 C17 S4 . . 116.5(3) ?
C19 C18 C17 . . 120.4(4) ?
C19 C18 H18 . . 119.8 ?
C17 C18 H18 . . 119.8 ?
C18 C19 C14 . . 120.7(4) ?
C18 C19 H19 . . 119.6 ?
C14 C19 H19 . . 119.6 ?
S4 C20 H20A . . 109.5 ?
S4 C20 H20B . . 109.5 ?
H20A C20 H20B . . 109.5 ?
S4 C20 H20C . . 109.5 ?
H20A C20 H20C . . 109.5 ?
H20B C20 H20C . . 109.5 ?
C22 C21 C27 . . 120.1(4) ?
C22 C21 S5 . . 122.7(3) ?
C27 C21 S5 . . 116.9(4) ?
C21 C22 C23 . . 120.0(5) ?
C21 C22 H22 . . 120.0 ?
C23 C22 H22 . . 120.0 ?
C22 C23 C24 . . 118.4(5) ?
C22 C23 H23 . . 120.8 ?
C24 C23 H23 . . 120.8 ?
C26 C24 C23 . . 120.7(5) ?
C26 C24 S6 . . 116.3(4) ?
C23 C24 S6 . . 123.0(5) ?
S6 C25 H25A . . 109.5 ?
S6 C25 H25B . . 109.5 ?
H25A C25 H25B . . 109.5 ?
S6 C25 H25C . . 109.5 ?
H25A C25 H25C . . 109.5 ?
H25B C25 H25C . . 109.5 ?
C24 C26 C27 . . 120.0(5) ?
C24 C26 H26 . . 120.0 ?
C27 C26 H26 . . 120.0 ?
C26 C27 C21 . . 120.9(5) ?
C26 C27 H27 . . 119.6 ?
C21 C27 H27 . . 119.6 ?
C29 C28 C33 . . 119.6(4) ?
C29 C28 S7 . . 120.5(4) ?
C33 C28 S7 . . 119.9(4) ?
C30 C29 C28 . . 120.3(4) ?
C30 C29 H29 . . 119.8 ?
C28 C29 H29 . . 119.8 ?
C29 C30 C31 . . 120.6(4) ?
C29 C30 H30 . . 119.7 ?
C31 C30 H30 . . 119.7 ?
C32 C31 C30 . . 118.7(4) ?
C32 C31 S8 . . 124.8(4) ?
C30 C31 S8 . . 116.5(4) ?
C31 C32 C33 . . 120.6(4) ?
C31 C32 H32 . . 119.7 ?
C33 C32 H32 . . 119.7 ?
C28 C33 C32 . . 120.1(4) ?
C28 C33 H33 . . 120.0 ?
C32 C33 H33 . . 120.0 ?
S8 C34 H34A . . 109.5 ?
S8 C34 H34B . . 109.5 ?
H34A C34 H34B . . 109.5 ?
S8 C34 H34C . . 109.5 ?
H34A C34 H34C . . 109.5 ?
H34B C34 H34C . . 109.5 ?
C41 C35 C36 . . 118.2(4) ?
C41 C35 S9 . . 125.9(3) ?
C36 C35 S9 . . 115.8(3) ?
C37 C36 C35 . . 121.2(4) ?
C37 C36 H36 . . 119.4 ?
C35 C36 H36 . . 119.4 ?
C36 C37 C38 . . 120.7(4) ?
C36 C37 H37 . . 119.7 ?
C38 C37 H37 . . 119.7 ?
C40 C38 C37 . . 117.9(4) ?
C40 C38 S10 . . 119.5(3) ?
C37 C38 S10 . . 122.6(4) ?
S10 C39 H39A . . 109.5 ?
S10 C39 H39B . . 109.5 ?
H39A C39 H39B . . 109.5 ?
S10 C39 H39C . . 109.5 ?
H39A C39 H39C . . 109.5 ?
H39B C39 H39C . . 109.5 ?
S10 C39A H39D . . 109.5 ?
S10 C39A H39E . . 109.5 ?
H39D C39A H39E . . 109.5 ?
S10 C39A H39F . . 109.5 ?
H39D C39A H39F . . 109.5 ?
H39E C39A H39F . . 109.5 ?
C41 C40 C38 . . 121.2(4) ?
C41 C40 H40 . . 119.4 ?
C38 C40 H40 . . 119.4 ?
C35 C41 C40 . . 120.8(4) ?
C35 C41 H41 . . 119.6 ?
C40 C41 H41 . . 119.6 ?
C43 C42 C47 . . 118.6(4) ?
C43 C42 S11 . . 124.4(3) ?
C47 C42 S11 . . 117.0(3) ?
C42 C43 C44 . . 121.5(4) ?
C42 C43 H43 . . 119.3 ?
C44 C43 H43 . . 119.3 ?
C43 C44 C45 . . 120.0(4) ?
C43 C44 H44 . . 120.0 ?
C45 C44 H44 . . 120.0 ?
C46 C45 C44 . . 118.3(4) ?
C46 C45 S12 . . 116.8(3) ?
C44 C45 S12 . . 124.9(4) ?
C47 C46 C45 . . 121.7(4) ?
C47 C46 H46 . . 119.2 ?
C45 C46 H46 . . 119.2 ?
C46 C47 C42 . . 120.0(4) ?
C46 C47 H47 . . 120.0 ?
C42 C47 H47 . . 120.0 ?
S12 C48 H48A . . 109.5 ?
S12 C48 H48B . . 109.5 ?
H48A C48 H48B . . 109.5 ?
S12 C48 H48C . . 109.5 ?
H48A C48 H48C . . 109.5 ?
H48B C48 H48C . . 109.5 ?
C49 O1 C52 . . 102.8(19) ?
C50 C49 O1 . . 104.4(18) ?
C50 C49 H49A . . 110.9 ?
O1 C49 H49A . . 110.9 ?
C50 C49 H49B . . 110.9 ?
O1 C49 H49B . . 110.9 ?
H49A C49 H49B . . 108.9 ?
C49 C50 C51 . . 107.0(17) ?
C49 C50 H50A . . 110.3 ?
C51 C50 H50A . . 110.3 ?
C49 C50 H50B . . 110.3 ?
C51 C50 H50B . . 110.3 ?
H50A C50 H50B . . 108.6 ?
C52 C51 C50 . . 109.9(15) ?
C52 C51 H51A . . 109.7 ?
C50 C51 H51A . . 109.7 ?
C52 C51 H51B . . 109.7 ?
C50 C51 H51B . . 109.7 ?
H51A C51 H51B . . 108.2 ?
C51 C52 O1 . . 105.0(18) ?
C51 C52 H52A . . 110.7 ?
O1 C52 H52A . . 110.7 ?
C51 C52 H52B . . 110.7 ?
O1 C52 H52B . . 110.7 ?
H52A C52 H52B . . 108.8 ?
C7 S1 C1 . . 98.00(17) ?
C10 S2 C11 . . 103.7(2) ?
C14 S3 C2 . . 104.53(18) ?
C17 S4 C20 . . 103.23(19) ?
C21 S5 C3 . . 100.9(2) ?
C25 S6 C24 . . 100.0(4) ?
C28 S7 C4 . . 101.67(19) ?
C31 S8 C34 . . 103.8(2) ?
C5 S9 C35 . . 102.79(18) ?
C39A S10 C38 . . 107.1(5) ?
C38 S10 C39 . . 106.4(3) ?
C42 S11 C6 . . 102.98(19) ?
C45 S12 C48 . . 104.3(2) ?

loop_
_geom_bond_atom_site_label_1
_geom_bond_atom_site_label_2
_geom_bond_site_symmetry_2
_geom_bond_distance
_geom_bond_publ_flag
C1 C2 . 1.400(5) ?
C1 C6 . 1.411(5) ?
C1 S1 . 1.785(4) ?
C2 C3 . 1.406(6) ?
C2 S3 . 1.768(4) ?
C3 C4 . 1.405(6) ?
C3 S5 . 1.774(4) ?
C4 C5 . 1.397(6) ?
C4 S7 . 1.788(4) ?
C5 C6 . 1.403(5) ?
C5 S9 . 1.774(4) ?
C6 S11 . 1.778(4) ?
C7 C13 . 1.374(6) ?
C7 C8 . 1.392(5) ?
C7 S1 . 1.779(4) ?
C8 C9 . 1.380(6) ?
C8 H8 . 0.95 ?
C9 C10 . 1.383(6) ?
C9 H9 . 0.95 ?
C10 C12 . 1.383(6) ?
C10 S2 . 1.765(4) ?
C11 S2 . 1.792(6) ?
C11 H11A . 0.98 ?
C11 H11B . 0.98 ?
C11 H11C . 0.98 ?
C12 C13 . 1.390(6) ?
C12 H12 . 0.95 ?
C13 H13 . 0.95 ?
C14 C15 . 1.395(5) ?
C14 C19 . 1.395(5) ?
C14 S3 . 1.765(4) ?
C15 C16 . 1.385(5) ?
C15 H15 . 0.95 ?
C16 C17 . 1.399(5) ?
C16 H16 . 0.95 ?
C17 C18 . 1.391(5) ?
C17 S4 . 1.763(4) ?
C18 C19 . 1.387(5) ?
C18 H18 . 0.95 ?
C19 H19 . 0.95 ?
C20 S4 . 1.804(4) ?
C20 H20A . 0.98 ?
C20 H20B . 0.98 ?
C20 H20C . 0.98 ?
C21 C22 . 1.374(6) ?
C21 C27 . 1.400(6) ?
C21 S5 . 1.770(4) ?
C22 C23 . 1.386(6) ?
C22 H22 . 0.95 ?
C23 C24 . 1.433(8) ?
C23 H23 . 0.95 ?
C24 C26 . 1.357(8) ?
C24 S6 . 1.773(5) ?
C25 S6 . 1.553(8) ?
C25 H25A . 0.98 ?
C25 H25B . 0.98 ?
C25 H25C . 0.98 ?
C26 C27 . 1.359(7) ?
C26 H26 . 0.95 ?
C27 H27 . 0.95 ?
C28 C29 . 1.382(6) ?
C28 C33 . 1.389(7) ?
C28 S7 . 1.783(4) ?
C29 C30 . 1.379(6) ?
C29 H29 . 0.95 ?
C30 C31 . 1.407(7) ?
C30 H30 . 0.95 ?
C31 C32 . 1.378(6) ?
C31 S8 . 1.757(5) ?
C32 C33 . 1.396(6) ?
C32 H32 . 0.95 ?
C33 H33 . 0.95 ?
C34 S8 . 1.773(5) ?
C34 H34A . 0.98 ?
C34 H34B . 0.98 ?
C34 H34C . 0.98 ?
C35 C41 . 1.379(6) ?
C35 C36 . 1.384(6) ?
C35 S9 . 1.774(4) ?
C36 C37 . 1.378(6) ?
C36 H36 . 0.95 ?
C37 C38 . 1.390(6) ?
C37 H37 . 0.95 ?
C38 C40 . 1.383(6) ?
C38 S10 . 1.760(4) ?
C39 S10 . 1.783(8) ?
C39 H39A . 0.98 ?
C39 H39B . 0.98 ?
C39 H39C . 0.98 ?
C39A S10 . 1.643(14) ?
C39A H39D . 0.98 ?
C39A H39E . 0.98 ?
C39A H39F . 0.98 ?
C40 C41 . 1.380(6) ?
C40 H40 . 0.95 ?
C41 H41 . 0.95 ?
C42 C43 . 1.381(6) ?
C42 C47 . 1.402(6) ?
C42 S11 . 1.767(4) ?
C43 C44 . 1.383(5) ?
C43 H43 . 0.95 ?
C44 C45 . 1.395(6) ?
C44 H44 . 0.95 ?
C45 C46 . 1.393(7) ?
C45 S12 . 1.757(5) ?
C46 C47 . 1.369(7) ?
C46 H46 . 0.95 ?
C47 H47 . 0.95 ?
C48 S12 . 1.790(6) ?
C48 H48A . 0.98 ?
C48 H48B . 0.98 ?
C48 H48C . 0.98 ?
O1 C49 . 1.59(2) ?
O1 C52 . 1.60(2) ?
C49 C50 . 1.44(2) ?
C49 H49A . 0.99 ?
C49 H49B . 0.99 ?
C50 C51 . 1.447(18) ?
C50 H50A . 0.99 ?
C50 H50B . 0.99 ?
C51 C52 . 1.425(19) ?
C51 H51A . 0.99 ?
C51 H51B . 0.99 ?
C52 H52A . 0.99 ?
C52 H52B . 0.99 ?
